data_7242623
loop_
_publ_author_name
'Yue, Erlin'
'Cao, Furong'
'Zhang, Jun'
'Zhang, Wenjuan'
'Jiang, Youshu'
'Liang, Tongling'
'Sun, Wen-Hua'

_publ_section_title
;
 Bimetallic aluminum complexes bearing novel
 spiro-phenanthrene-monoketone/OH derivatives: synthesis, characterization
 and the ring-opening polymerization of \e-caprolactone
;
_journal_issue 22
_journal_name_full 'RSC Advances'
_journal_page_first 13274
_journal_page_last 13281
_journal_paper_doi 10.1039/D1RA01288F
_journal_volume 11
_journal_year 2021
_chemical_formula_sum 'C54 H60 Al2 N2 O2'
_chemical_formula_weight 823.00
_space_group_crystal_system triclinic
_space_group_IT_number 2
_space_group_name_Hall '-P 1'
_space_group_name_H-M_alt 'P -1'
_atom_sites_solution_hydrogens mixed
_audit_creation_method SHELXL-2014
_audit_update_record
;
2021-02-13 deposited with the CCDC.	2021-03-23 downloaded from the CCDC.
;
_cell_angle_alpha 94.56(3)
_cell_angle_beta 104.52(3)
_cell_angle_gamma 107.73(3)
_cell_formula_units_Z 1
_cell_length_a 8.9047(18)
_cell_length_b 11.867(2)
_cell_length_c 13.494(3)
_cell_measurement_reflns_used 4711
_cell_measurement_temperature 173(2)
_cell_measurement_theta_max 27.4693
_cell_measurement_theta_min 1.5817
_cell_volume 1295.9(6)
_computing_structure_refinement 'SHELXL-2014 (Sheldrick, 2014)'
_diffrn_ambient_temperature 173(2)
_diffrn_measured_fraction_theta_full 0.999
_diffrn_measured_fraction_theta_max 0.997
_diffrn_measurement_device_type 'MM007-HF CCD(Saturn 724+)'
_diffrn_measurement_method '\w scans at fixed \c = 45\%'
_diffrn_radiation_type MoK\a
_diffrn_radiation_wavelength 0.71073
_diffrn_reflns_av_R_equivalents 0.0487
_diffrn_reflns_av_unetI/netI 0.0482
_diffrn_reflns_Laue_measured_fraction_full 0.999
_diffrn_reflns_Laue_measured_fraction_max 0.997
_diffrn_reflns_limit_h_max 11
_diffrn_reflns_limit_h_min -11
_diffrn_reflns_limit_k_max 15
_diffrn_reflns_limit_k_min -15
_diffrn_reflns_limit_l_max 17
_diffrn_reflns_limit_l_min -17
_diffrn_reflns_number 16970
_diffrn_reflns_point_group_measured_fraction_full 0.999
_diffrn_reflns_point_group_measured_fraction_max 0.997
_diffrn_reflns_theta_full 25.242
_diffrn_reflns_theta_max 27.447
_diffrn_reflns_theta_min 1.582
_diffrn_source 'rotating anode'
_exptl_absorpt_coefficient_mu 0.094
_exptl_absorpt_correction_T_max 1.0000
_exptl_absorpt_correction_T_min 0.8084
_exptl_absorpt_correction_type multi-scan
_exptl_crystal_colour Colorless
_exptl_crystal_density_diffrn 1.055
_exptl_crystal_description Prism
_exptl_crystal_F_000 440
_exptl_crystal_size_max 0.230
_exptl_crystal_size_mid 0.220
_exptl_crystal_size_min 0.150
_refine_diff_density_max 0.318
_refine_diff_density_min -0.231
_refine_diff_density_rms 0.045
_refine_ls_extinction_method none
_refine_ls_goodness_of_fit_ref 1.029
_refine_ls_hydrogen_treatment mixed
_refine_ls_matrix_type full
_refine_ls_number_parameters 280
_refine_ls_number_reflns 5922
_refine_ls_number_restraints 0
_refine_ls_restrained_S_all 1.029
_refine_ls_R_factor_all 0.0584
_refine_ls_R_factor_gt 0.0504
_refine_ls_shift/su_max 0.001
_refine_ls_shift/su_mean 0.000
_refine_ls_structure_factor_coef Fsqd
_refine_ls_weighting_details 'w=1/[\s^2^(Fo^2^)+(0.0500P)^2^+0.5364P] where P=(Fo^2^+2Fc^2^)/3'
_refine_ls_weighting_scheme calc
_refine_ls_wR_factor_gt 0.1216
_refine_ls_wR_factor_ref 0.1261
_reflns_Friedel_coverage 0.000
_reflns_number_gt 5024
_reflns_number_total 5922
_reflns_threshold_expression 'I > 2\s(I)'
_cod_data_source_file d1ra01288f2.cif
_cod_data_source_block Al1
_cod_original_cell_volume 1295.9(5)
_cod_database_code 7242623
_shelx_space_group_comment
;
The symmetry employed for this shelxl refinement is uniquely defined
by the following loop, which should always be used as a source of
symmetry information in preference to the above space-group names.
They are only intended as comments.
;
_shelx_estimated_absorpt_t_min 0.979
_shelx_estimated_absorpt_t_max 0.986
_shelxl_version_number 2014-3
_platon_squeeze_void_probe_radius 1.20

loop_
_space_group_symop_operation_xyz
'x, y, z'
'-x, -y, -z'

loop_
_atom_site_label
_atom_site_type_symbol
_atom_site_fract_x
_atom_site_fract_y
_atom_site_fract_z
_atom_site_U_iso_or_equiv
_atom_site_adp_type
_atom_site_occupancy
_atom_site_site_symmetry_order
_atom_site_calc_flag
_atom_site_refinement_flags_posn
_atom_site_refinement_flags_adp
_atom_site_refinement_flags_occupancy
_atom_site_disorder_assembly
_atom_site_disorder_group
Al1 Al 0.16443(6) 0.08919(4) 1.01237(3) 0.02287(12) Uani 1 1 d . . . . .
O1 O -0.00717(13) -0.02341(9) 0.90786(8) 0.0223(2) Uani 1 1 d . . . . .
N1 N 0.27032(17) 0.11618(11) 0.87136(10) 0.0240(3) Uani 1 1 d . . . . .
C20 C 0.4934(2) 0.43149(16) 0.84957(15) 0.0380(4) Uani 1 1 d . . . . .
H20 H 0.5947 0.4959 0.8772 0.046 Uiso 1 1 calc R U . . .
C14 C 0.02582(18) -0.06842(13) 0.81534(11) 0.0219(3) Uani 1 1 d . . . . .
C5 C -0.12538(19) -0.13098(13) 0.72091(12) 0.0237(3) Uani 1 1 d . . . . .
C15 C 0.0498(2) 0.13247(14) 0.73340(12) 0.0261(3) Uani 1 1 d . . . . .
H15 H 0.0151 0.1116 0.6559 0.031 Uiso 1 1 calc R U . . .
C13 C 0.13386(18) 0.04118(13) 0.77926(11) 0.0230(3) Uani 1 1 d . . . . .
C6 C -0.0951(2) -0.14268(14) 0.62350(12) 0.0262(3) Uani 1 1 d . . . . .
C12 C 0.1953(2) -0.00752(14) 0.69480(12) 0.0252(3) Uani 1 1 d . . . . .
C25 C 0.11785(19) -0.15817(14) 0.84317(12) 0.0256(3) Uani 1 1 d . . . . .
H25A H 0.2277 -0.1152 0.8909 0.038 Uiso 1 1 calc R U . . .
H25B H 0.1283 -0.1973 0.7797 0.038 Uiso 1 1 calc R U . . .
H25C H 0.0559 -0.2189 0.8765 0.038 Uiso 1 1 calc R U . . .
C17 C 0.1977(2) 0.24733(14) 0.76567(12) 0.0274(3) Uani 1 1 d . . . . .
C4 C -0.2856(2) -0.18018(14) 0.72556(13) 0.0286(3) Uani 1 1 d . . . . .
H4 H -0.3072 -0.1758 0.7910 0.034 Uiso 1 1 calc R U . . .
C7 C 0.0759(2) -0.09959(14) 0.61677(12) 0.0260(3) Uani 1 1 d . . . . .
C8 C 0.1235(2) -0.15156(15) 0.53902(12) 0.0310(4) Uani 1 1 d . . . . .
H8 H 0.0442 -0.2158 0.4877 0.037 Uiso 1 1 calc R U . . .
C11 C 0.3565(2) 0.03307(15) 0.69071(13) 0.0293(3) Uani 1 1 d . . . . .
H11 H 0.4369 0.0962 0.7426 0.035 Uiso 1 1 calc R U . . .
C26 C 0.3510(2) 0.03478(16) 1.07910(12) 0.0303(3) Uani 1 1 d . . . . .
H26A H 0.3193 -0.0173 1.1285 0.045 Uiso 1 1 calc R U . . .
H26B H 0.4475 0.1048 1.1159 0.045 Uiso 1 1 calc R U . . .
H26C H 0.3778 -0.0099 1.0257 0.045 Uiso 1 1 calc R U . . .
C27 C 0.1887(2) 0.26159(14) 1.03556(14) 0.0334(4) Uani 1 1 d . . . . .
H27A H 0.0972 0.2752 0.9860 0.050 Uiso 1 1 calc R U . . .
H27B H 0.2932 0.3095 1.0256 0.050 Uiso 1 1 calc R U . . .
H27C H 0.1876 0.2853 1.1065 0.050 Uiso 1 1 calc R U . . .
C1 C -0.2275(2) -0.19610(15) 0.53405(13) 0.0319(4) Uani 1 1 d . . . . .
H1A H -0.2077 -0.2007 0.4681 0.038 Uiso 1 1 calc R U . . .
C18 C 0.3227(2) 0.23346(14) 0.84359(12) 0.0265(3) Uani 1 1 d . . . . .
C22 C 0.2189(2) 0.35587(15) 0.73003(14) 0.0339(4) Uani 1 1 d . . . . .
H22 H 0.1332 0.3672 0.6779 0.041 Uiso 1 1 calc R U . . .
C9 C 0.2852(2) -0.11060(17) 0.53576(13) 0.0358(4) Uani 1 1 d . . . . .
H9 H 0.3161 -0.1460 0.4819 0.043 Uiso 1 1 calc R U . . .
C19 C 0.4748(2) 0.32372(15) 0.88775(13) 0.0307(4) Uani 1 1 d . . . . .
C24 C 0.7716(3) 0.4027(2) 1.0072(2) 0.0644(7) Uani 1 1 d . . . . .
H24A H 0.8171 0.4166 0.9485 0.097 Uiso 1 1 calc R U . . .
H24B H 0.8475 0.3801 1.0616 0.097 Uiso 1 1 calc R U . . .
H24C H 0.7569 0.4762 1.0349 0.097 Uiso 1 1 calc R U . . .
C2 C -0.3867(2) -0.24220(16) 0.54028(13) 0.0351(4) Uani 1 1 d . . . . .
H2 H -0.4758 -0.2780 0.4790 0.042 Uiso 1 1 calc R U . . .
C16 C -0.0957(2) 0.14814(15) 0.76661(14) 0.0314(4) Uani 1 1 d . . . . .
H16A H -0.1882 0.0723 0.7455 0.047 Uiso 1 1 calc R U . . .
H16B H -0.1291 0.2107 0.7334 0.047 Uiso 1 1 calc R U . . .
H16C H -0.0631 0.1715 0.8423 0.047 Uiso 1 1 calc R U . . .
C10 C 0.4017(2) -0.01785(17) 0.61124(13) 0.0343(4) Uani 1 1 d . . . . .
H10 H 0.5124 0.0110 0.6087 0.041 Uiso 1 1 calc R U . . .
C3 C -0.4154(2) -0.23589(16) 0.63611(14) 0.0336(4) Uani 1 1 d . . . . .
H3 H -0.5241 -0.2697 0.6410 0.040 Uiso 1 1 calc R U . . .
C23 C 0.6081(2) 0.30331(17) 0.97138(15) 0.0390(4) Uani 1 1 d . . . . .
H23A H 0.5669 0.2881 1.0324 0.047 Uiso 1 1 calc R U . . .
H23B H 0.6261 0.2295 0.9454 0.047 Uiso 1 1 calc R U . . .
C21 C 0.3692(3) 0.44789(16) 0.77273(16) 0.0418(4) Uani 1 1 d . . . . .
H21 H 0.3870 0.5228 0.7490 0.050 Uiso 1 1 calc R U . . .
H1 H 0.349(2) 0.0896(16) 0.8854(14) 0.022(4) Uiso 1 1 d . . . . .

loop_
_atom_site_aniso_label
_atom_site_aniso_U_11
_atom_site_aniso_U_22
_atom_site_aniso_U_33
_atom_site_aniso_U_23
_atom_site_aniso_U_13
_atom_site_aniso_U_12
Al1 0.0239(2) 0.0182(2) 0.0225(2) 0.00127(16) 0.00498(17) 0.00343(18)
O1 0.0241(5) 0.0193(5) 0.0205(5) 0.0014(4) 0.0063(4) 0.0038(4)
N1 0.0241(7) 0.0187(6) 0.0246(6) 0.0030(5) 0.0034(5) 0.0039(5)
C20 0.0377(9) 0.0230(8) 0.0430(10) 0.0054(7) 0.0077(8) -0.0011(7)
C14 0.0250(7) 0.0189(7) 0.0200(7) 0.0015(5) 0.0058(6) 0.0058(6)
C5 0.0264(7) 0.0173(7) 0.0239(7) 0.0013(5) 0.0039(6) 0.0059(6)
C15 0.0307(8) 0.0208(7) 0.0243(7) 0.0044(6) 0.0061(6) 0.0067(6)
C13 0.0247(7) 0.0195(7) 0.0211(7) 0.0031(5) 0.0047(6) 0.0041(6)
C6 0.0295(8) 0.0218(7) 0.0242(7) 0.0021(6) 0.0044(6) 0.0074(6)
C12 0.0293(8) 0.0222(7) 0.0237(7) 0.0067(6) 0.0078(6) 0.0075(6)
C25 0.0288(8) 0.0218(7) 0.0255(7) 0.0041(6) 0.0074(6) 0.0080(6)
C17 0.0319(8) 0.0202(7) 0.0276(8) 0.0037(6) 0.0086(6) 0.0054(6)
C4 0.0278(8) 0.0268(8) 0.0272(8) 0.0010(6) 0.0068(6) 0.0056(7)
C7 0.0309(8) 0.0245(7) 0.0214(7) 0.0047(6) 0.0055(6) 0.0089(6)
C8 0.0379(9) 0.0299(8) 0.0239(7) 0.0034(6) 0.0070(7) 0.0112(7)
C11 0.0306(8) 0.0286(8) 0.0273(8) 0.0073(6) 0.0079(6) 0.0077(7)
C26 0.0281(8) 0.0358(9) 0.0257(8) 0.0045(7) 0.0063(6) 0.0102(7)
C27 0.0427(10) 0.0203(7) 0.0333(8) 0.0008(6) 0.0151(7) 0.0025(7)
C1 0.0356(9) 0.0314(8) 0.0236(8) 0.0000(6) 0.0042(7) 0.0090(7)
C18 0.0301(8) 0.0196(7) 0.0270(7) 0.0043(6) 0.0090(6) 0.0037(6)
C22 0.0400(9) 0.0236(8) 0.0346(9) 0.0079(7) 0.0070(7) 0.0078(7)
C9 0.0422(10) 0.0433(10) 0.0285(8) 0.0068(7) 0.0152(7) 0.0196(8)
C19 0.0313(8) 0.0230(8) 0.0320(8) 0.0031(6) 0.0082(7) 0.0021(7)
C24 0.0396(12) 0.0452(12) 0.0841(18) 0.0228(12) -0.0081(11) -0.0018(10)
C2 0.0310(9) 0.0347(9) 0.0281(8) -0.0038(7) -0.0022(7) 0.0056(7)
C16 0.0309(8) 0.0269(8) 0.0352(9) 0.0064(7) 0.0067(7) 0.0102(7)
C10 0.0331(9) 0.0411(10) 0.0314(8) 0.0090(7) 0.0122(7) 0.0131(8)
C3 0.0265(8) 0.0308(8) 0.0353(9) -0.0016(7) 0.0038(7) 0.0043(7)
C23 0.0324(9) 0.0319(9) 0.0419(10) 0.0083(8) 0.0038(8) 0.0007(8)
C21 0.0504(11) 0.0232(8) 0.0456(10) 0.0098(7) 0.0101(9) 0.0060(8)

loop_
_atom_type_symbol
_atom_type_description
_atom_type_scat_dispersion_real
_atom_type_scat_dispersion_imag
_atom_type_scat_source
C C 0.0030 0.0020 'International Tables Vol C Tables 4.2.6.8 and 6.1.1.4'
H H 0.0000 0.0000 'International Tables Vol C Tables 4.2.6.8 and 6.1.1.4'
Al Al 0.0650 0.0510 'International Tables Vol C Tables 4.2.6.8 and 6.1.1.4'
N N 0.0060 0.0030 'International Tables Vol C Tables 4.2.6.8 and 6.1.1.4'
O O 0.0110 0.0060 'International Tables Vol C Tables 4.2.6.8 and 6.1.1.4'

loop_
_geom_angle_atom_site_label_1
_geom_angle_atom_site_label_2
_geom_angle_atom_site_label_3
_geom_angle
_geom_angle_site_symmetry_1
_geom_angle_site_symmetry_3
_geom_angle_publ_flag
O1 Al1 C27 122.84(7) . . ?
O1 Al1 O1 79.51(5) . 2_557 ?
C27 Al1 O1 100.87(7) . 2_557 ?
O1 Al1 C26 115.68(7) . . ?
C27 Al1 C26 120.09(8) . . ?
O1 Al1 C26 100.96(6) 2_557 . ?
O1 Al1 N1 79.59(5) . . ?
C27 Al1 N1 90.18(7) . . ?
O1 Al1 N1 159.10(5) 2_557 . ?
C26 Al1 N1 88.41(6) . . ?
O1 Al1 Al1 41.25(4) . 2_557 ?
C27 Al1 Al1 117.90(7) . 2_557 ?
O1 Al1 Al1 38.26(4) 2_557 2_557 ?
C26 Al1 Al1 113.61(6) . 2_557 ?
N1 Al1 Al1 120.85(5) . 2_557 ?
C14 O1 Al1 119.40(9) . . ?
C14 O1 Al1 135.19(9) . 2_557 ?
Al1 O1 Al1 100.49(5) . 2_557 ?
C18 N1 C13 105.03(12) . . ?
C18 N1 Al1 120.19(10) . . ?
C13 N1 Al1 105.35(9) . . ?
C18 N1 H1 110.3(13) . . ?
C13 N1 H1 112.3(12) . . ?
Al1 N1 H1 103.6(12) . . ?
C21 C20 C19 122.30(17) . . ?
C21 C20 H20 118.9 . . ?
C19 C20 H20 118.9 . . ?
O1 C14 C5 116.15(12) . . ?
O1 C14 C25 108.42(12) . . ?
C5 C14 C25 108.12(12) . . ?
O1 C14 C13 107.55(12) . . ?
C5 C14 C13 105.58(12) . . ?
C25 C14 C13 111.00(12) . . ?
C4 C5 C6 118.48(14) . . ?
C4 C5 C14 124.94(14) . . ?
C6 C5 C14 116.52(14) . . ?
C17 C15 C16 111.63(13) . . ?
C17 C15 C13 99.95(12) . . ?
C16 C15 C13 120.33(13) . . ?
C17 C15 H15 108.1 . . ?
C16 C15 H15 108.1 . . ?
C13 C15 H15 108.1 . . ?
N1 C13 C12 112.91(13) . . ?
N1 C13 C14 108.42(12) . . ?
C12 C13 C14 107.59(12) . . ?
N1 C13 C15 103.63(12) . . ?
C12 C13 C15 106.95(12) . . ?
C14 C13 C15 117.48(13) . . ?
C1 C6 C5 119.48(15) . . ?
C1 C6 C7 120.60(15) . . ?
C5 C6 C7 119.92(14) . . ?
C11 C12 C7 119.52(15) . . ?
C11 C12 C13 124.60(14) . . ?
C7 C12 C13 115.88(14) . . ?
C14 C25 H25A 109.5 . . ?
C14 C25 H25B 109.5 . . ?
H25A C25 H25B 109.5 . . ?
C14 C25 H25C 109.5 . . ?
H25A C25 H25C 109.5 . . ?
H25B C25 H25C 109.5 . . ?
C22 C17 C18 120.11(15) . . ?
C22 C17 C15 129.72(16) . . ?
C18 C17 C15 110.17(14) . . ?
C5 C4 C3 121.18(16) . . ?
C5 C4 H4 119.4 . . ?
C3 C4 H4 119.4 . . ?
C8 C7 C12 119.30(15) . . ?
C8 C7 C6 122.03(15) . . ?
C12 C7 C6 118.59(14) . . ?
C9 C8 C7 120.71(16) . . ?
C9 C8 H8 119.6 . . ?
C7 C8 H8 119.6 . . ?
C12 C11 C10 120.58(16) . . ?
C12 C11 H11 119.7 . . ?
C10 C11 H11 119.7 . . ?
Al1 C26 H26A 109.5 . . ?
Al1 C26 H26B 109.5 . . ?
H26A C26 H26B 109.5 . . ?
Al1 C26 H26C 109.5 . . ?
H26A C26 H26C 109.5 . . ?
H26B C26 H26C 109.5 . . ?
Al1 C27 H27A 109.5 . . ?
Al1 C27 H27B 109.5 . . ?
H27A C27 H27B 109.5 . . ?
Al1 C27 H27C 109.5 . . ?
H27A C27 H27C 109.5 . . ?
H27B C27 H27C 109.5 . . ?
C2 C1 C6 120.94(16) . . ?
C2 C1 H1A 119.5 . . ?
C6 C1 H1A 119.5 . . ?
C17 C18 C19 123.11(15) . . ?
C17 C18 N1 110.28(14) . . ?
C19 C18 N1 126.60(15) . . ?
C17 C22 C21 118.14(17) . . ?
C17 C22 H22 120.9 . . ?
C21 C22 H22 120.9 . . ?
C8 C9 C10 119.85(16) . . ?
C8 C9 H9 120.1 . . ?
C10 C9 H9 120.1 . . ?
C18 C19 C20 115.55(16) . . ?
C18 C19 C23 121.03(15) . . ?
C20 C19 C23 123.42(16) . . ?
C23 C24 H24A 109.5 . . ?
C23 C24 H24B 109.5 . . ?
H24A C24 H24B 109.5 . . ?
C23 C24 H24C 109.5 . . ?
H24A C24 H24C 109.5 . . ?
H24B C24 H24C 109.5 . . ?
C3 C2 C1 119.53(16) . . ?
C3 C2 H2 120.2 . . ?
C1 C2 H2 120.2 . . ?
C15 C16 H16A 109.5 . . ?
C15 C16 H16B 109.5 . . ?
H16A C16 H16B 109.5 . . ?
C15 C16 H16C 109.5 . . ?
H16A C16 H16C 109.5 . . ?
H16B C16 H16C 109.5 . . ?
C9 C10 C11 119.98(16) . . ?
C9 C10 H10 120.0 . . ?
C11 C10 H10 120.0 . . ?
C2 C3 C4 120.26(16) . . ?
C2 C3 H3 119.9 . . ?
C4 C3 H3 119.9 . . ?
C24 C23 C19 116.60(17) . . ?
C24 C23 H23A 108.1 . . ?
C19 C23 H23A 108.1 . . ?
C24 C23 H23B 108.1 . . ?
C19 C23 H23B 108.1 . . ?
H23A C23 H23B 107.3 . . ?
C20 C21 C22 120.77(17) . . ?
C20 C21 H21 119.6 . . ?
C22 C21 H21 119.6 . . ?

loop_
_geom_bond_atom_site_label_1
_geom_bond_atom_site_label_2
_geom_bond_distance
_geom_bond_site_symmetry_2
_geom_bond_publ_flag
Al1 O1 1.8669(15) . ?
Al1 C27 1.9813(17) . ?
Al1 O1 1.9882(13) 2_557 ?
Al1 C26 1.9960(18) . ?
Al1 N1 2.3291(15) . ?
Al1 Al1 2.9647(15) 2_557 ?
O1 C14 1.4504(18) . ?
O1 Al1 1.9882(13) 2_557 ?
N1 C18 1.4388(19) . ?
N1 C13 1.490(2) . ?
N1 H1 0.841(19) . ?
C20 C21 1.387(3) . ?
C20 C19 1.395(2) . ?
C20 H20 0.9500 . ?
C14 C5 1.539(2) . ?
C14 C25 1.545(2) . ?
C14 C13 1.558(2) . ?
C5 C4 1.387(2) . ?
C5 C6 1.411(2) . ?
C15 C17 1.519(2) . ?
C15 C16 1.530(2) . ?
C15 C13 1.576(2) . ?
C15 H15 1.0000 . ?
C13 C12 1.527(2) . ?
C6 C1 1.400(2) . ?
C6 C7 1.480(2) . ?
C12 C11 1.385(2) . ?
C12 C7 1.407(2) . ?
C25 H25A 0.9800 . ?
C25 H25B 0.9800 . ?
C25 H25C 0.9800 . ?
C17 C22 1.386(2) . ?
C17 C18 1.387(2) . ?
C4 C3 1.392(2) . ?
C4 H4 0.9500 . ?
C7 C8 1.393(2) . ?
C8 C9 1.386(3) . ?
C8 H8 0.9500 . ?
C11 C10 1.392(2) . ?
C11 H11 0.9500 . ?
C26 H26A 0.9800 . ?
C26 H26B 0.9800 . ?
C26 H26C 0.9800 . ?
C27 H27A 0.9800 . ?
C27 H27B 0.9800 . ?
C27 H27C 0.9800 . ?
C1 C2 1.382(3) . ?
C1 H1A 0.9500 . ?
C18 C19 1.395(2) . ?
C22 C21 1.393(3) . ?
C22 H22 0.9500 . ?
C9 C10 1.386(3) . ?
C9 H9 0.9500 . ?
C19 C23 1.513(3) . ?
C24 C23 1.502(3) . ?
C24 H24A 0.9800 . ?
C24 H24B 0.9800 . ?
C24 H24C 0.9800 . ?
C2 C3 1.380(3) . ?
C2 H2 0.9500 . ?
C16 H16A 0.9800 . ?
C16 H16B 0.9800 . ?
C16 H16C 0.9800 . ?
C10 H10 0.9500 . ?
C3 H3 0.9500 . ?
C23 H23A 0.9900 . ?
C23 H23B 0.9900 . ?
C21 H21 0.9500 . ?

loop_
_geom_torsion_atom_site_label_1
_geom_torsion_atom_site_label_2
_geom_torsion_atom_site_label_3
_geom_torsion_atom_site_label_4
_geom_torsion
_geom_torsion_site_symmetry_1
_geom_torsion_site_symmetry_2
_geom_torsion_site_symmetry_3
_geom_torsion_site_symmetry_4
_geom_torsion_publ_flag
C27 Al1 O1 C14 104.93(11) . . . . ?
O1 Al1 O1 C14 -158.83(12) 2_557 . . . ?
C26 Al1 O1 C14 -61.61(12) . . . . ?
N1 Al1 O1 C14 21.52(10) . . . . ?
Al1 Al1 O1 C14 -158.83(12) 2_557 . . . ?
C27 Al1 O1 Al1 -96.24(8) . . . 2_557 ?
O1 Al1 O1 Al1 0.001(0) 2_557 . . 2_557 ?
C26 Al1 O1 Al1 97.22(7) . . . 2_557 ?
N1 Al1 O1 Al1 -179.65(6) . . . 2_557 ?
Al1 O1 C14 C5 -163.01(10) . . . . ?
Al1 O1 C14 C5 47.25(18) 2_557 . . . ?
Al1 O1 C14 C25 75.07(13) . . . . ?
Al1 O1 C14 C25 -74.68(16) 2_557 . . . ?
Al1 O1 C14 C13 -45.04(14) . . . . ?
Al1 O1 C14 C13 165.22(10) 2_557 . . . ?
O1 C14 C5 C4 -21.2(2) . . . . ?
C25 C14 C5 C4 100.88(17) . . . . ?
C13 C14 C5 C4 -140.26(15) . . . . ?
O1 C14 C5 C6 161.56(13) . . . . ?
C25 C14 C5 C6 -76.35(16) . . . . ?
C13 C14 C5 C6 42.51(17) . . . . ?
C18 N1 C13 C12 82.84(15) . . . . ?
Al1 N1 C13 C12 -149.31(10) . . . . ?
C18 N1 C13 C14 -158.05(12) . . . . ?
Al1 N1 C13 C14 -30.19(13) . . . . ?
C18 N1 C13 C15 -32.51(15) . . . . ?
Al1 N1 C13 C15 95.35(11) . . . . ?
O1 C14 C13 N1 47.22(15) . . . . ?
C5 C14 C13 N1 171.84(12) . . . . ?
C25 C14 C13 N1 -71.23(15) . . . . ?
O1 C14 C13 C12 169.64(11) . . . . ?
C5 C14 C13 C12 -65.75(15) . . . . ?
C25 C14 C13 C12 51.18(15) . . . . ?
O1 C14 C13 C15 -69.73(16) . . . . ?
C5 C14 C13 C15 54.88(16) . . . . ?
C25 C14 C13 C15 171.82(12) . . . . ?
C17 C15 C13 N1 29.98(14) . . . . ?
C16 C15 C13 N1 -92.44(16) . . . . ?
C17 C15 C13 C12 -89.53(14) . . . . ?
C16 C15 C13 C12 148.05(14) . . . . ?
C17 C15 C13 C14 149.50(13) . . . . ?
C16 C15 C13 C14 27.1(2) . . . . ?
C4 C5 C6 C1 4.1(2) . . . . ?
C14 C5 C6 C1 -178.46(14) . . . . ?
C4 C5 C6 C7 -175.30(14) . . . . ?
C14 C5 C6 C7 2.1(2) . . . . ?
N1 C13 C12 C11 -14.0(2) . . . . ?
C14 C13 C12 C11 -133.57(15) . . . . ?
C15 C13 C12 C11 99.37(17) . . . . ?
N1 C13 C12 C7 166.36(13) . . . . ?
C14 C13 C12 C7 46.76(17) . . . . ?
C15 C13 C12 C7 -80.30(16) . . . . ?
C16 C15 C17 C22 -68.3(2) . . . . ?
C13 C15 C17 C22 163.31(17) . . . . ?
C16 C15 C17 C18 110.67(16) . . . . ?
C13 C15 C17 C18 -17.71(16) . . . . ?
C6 C5 C4 C3 -2.5(2) . . . . ?
C14 C5 C4 C3 -179.64(15) . . . . ?
C11 C12 C7 C8 2.5(2) . . . . ?
C13 C12 C7 C8 -177.78(14) . . . . ?
C11 C12 C7 C6 179.19(14) . . . . ?
C13 C12 C7 C6 -1.1(2) . . . . ?
C1 C6 C7 C8 -28.5(2) . . . . ?
C5 C6 C7 C8 150.93(15) . . . . ?
C1 C6 C7 C12 154.96(15) . . . . ?
C5 C6 C7 C12 -25.6(2) . . . . ?
C12 C7 C8 C9 -2.4(2) . . . . ?
C6 C7 C8 C9 -178.89(15) . . . . ?
C7 C12 C11 C10 -1.1(2) . . . . ?
C13 C12 C11 C10 179.20(15) . . . . ?
C5 C6 C1 C2 -2.8(3) . . . . ?
C7 C6 C1 C2 176.60(16) . . . . ?
C22 C17 C18 C19 -1.8(3) . . . . ?
C15 C17 C18 C19 179.09(15) . . . . ?
C22 C17 C18 N1 177.14(15) . . . . ?
C15 C17 C18 N1 -1.95(18) . . . . ?
C13 N1 C18 C17 22.32(17) . . . . ?
Al1 N1 C18 C17 -95.94(14) . . . . ?
C13 N1 C18 C19 -158.77(16) . . . . ?
Al1 N1 C18 C19 82.98(19) . . . . ?
C18 C17 C22 C21 1.6(3) . . . . ?
C15 C17 C22 C21 -179.53(17) . . . . ?
C7 C8 C9 C10 0.8(3) . . . . ?
C17 C18 C19 C20 1.0(3) . . . . ?
N1 C18 C19 C20 -177.77(16) . . . . ?
C17 C18 C19 C23 -179.00(16) . . . . ?
N1 C18 C19 C23 2.2(3) . . . . ?
C21 C20 C19 C18 -0.1(3) . . . . ?
C21 C20 C19 C23 179.94(18) . . . . ?
C6 C1 C2 C3 -0.3(3) . . . . ?
C8 C9 C10 C11 0.7(3) . . . . ?
C12 C11 C10 C9 -0.5(3) . . . . ?
C1 C2 C3 C4 2.0(3) . . . . ?
C5 C4 C3 C2 -0.6(3) . . . . ?
C18 C19 C23 C24 175.1(2) . . . . ?
C20 C19 C23 C24 -4.9(3) . . . . ?
C19 C20 C21 C22 -0.1(3) . . . . ?
C17 C22 C21 C20 -0.7(3) . . . . ?

loop_
_platon_squeeze_void_nr
_platon_squeeze_void_average_x
_platon_squeeze_void_average_y
_platon_squeeze_void_average_z
_platon_squeeze_void_volume
_platon_squeeze_void_count_electrons
_platon_squeeze_void_content
1 0.032 0.500 0.500 281 87 ' '
